data_4132654
loop_
_publ_author_name
'Chen, Jiawei'
'Yassin, Nadine'
'Gunasekara, Thilina'
'Norton, Jack R.'
'Rauch, Michael'

_publ_section_title
;
 Insertion of Isonitriles into the M-C Bonds of Group 4 Dialkyl Complexes.
;
_journal_issue 28
_journal_name_full 'Journal of the American Chemical Society'
_journal_page_first 8980
_journal_page_last 8989
_journal_paper_doi 10.1021/jacs.8b05377
_journal_volume 140
_journal_year 2018
_chemical_formula_sum 'C27 H51 N3 Si Ti'
_chemical_formula_weight 493.69
_space_group_crystal_system monoclinic
_space_group_IT_number 14
_space_group_name_Hall '-P 2yn'
_space_group_name_H-M_alt 'P 1 21/n 1'
_atom_sites_solution_hydrogens geom
_audit_creation_method SHELXL-2014/7
_cell_angle_alpha 90
_cell_angle_beta 101.740(5)
_cell_angle_gamma 90
_cell_formula_units_Z 4
_cell_length_a 10.297(4)
_cell_length_b 15.025(5)
_cell_length_c 19.462(7)
_cell_measurement_reflns_used 9210
_cell_measurement_temperature 190(2)
_cell_measurement_theta_max 30.51
_cell_measurement_theta_min 2.43
_cell_volume 2948.0(18)
_computing_cell_refinement 'Bruker SAINT'
_computing_data_collection 'Bruker APEX2'
_computing_data_reduction 'Bruker SAINT'
_computing_molecular_graphics 'Bruker SHELXTL'
_computing_publication_material 'Bruker SHELXTL'
_computing_structure_refinement 'SHELXL-2014/7 (Sheldrick, 2014)'
_computing_structure_solution 'SHELXS-97 (Sheldrick 2008)'
_diffrn_ambient_temperature 190(2)
_diffrn_measured_fraction_theta_full 1.000
_diffrn_measured_fraction_theta_max 1.000
_diffrn_measurement_device_type 'Bruker APEX-II CCD'
_diffrn_measurement_method '\f and \w scans'
_diffrn_radiation_type MoK\a
_diffrn_radiation_wavelength 0.71073
_diffrn_reflns_av_R_equivalents 0.0793
_diffrn_reflns_av_unetI/netI 0.0628
_diffrn_reflns_Laue_measured_fraction_full 1.000
_diffrn_reflns_Laue_measured_fraction_max 1.000
_diffrn_reflns_limit_h_max 12
_diffrn_reflns_limit_h_min -12
_diffrn_reflns_limit_k_max 18
_diffrn_reflns_limit_k_min -18
_diffrn_reflns_limit_l_max 24
_diffrn_reflns_limit_l_min -24
_diffrn_reflns_number 31297
_diffrn_reflns_point_group_measured_fraction_full 1.000
_diffrn_reflns_point_group_measured_fraction_max 1.000
_diffrn_reflns_theta_full 25.000
_diffrn_reflns_theta_max 26.372
_diffrn_reflns_theta_min 1.726
_exptl_absorpt_coefficient_mu 0.349
_exptl_absorpt_correction_T_max 0.7461
_exptl_absorpt_correction_T_min 0.4481
_exptl_absorpt_correction_type empirical
_exptl_absorpt_process_details sadabs
_exptl_crystal_colour red
_exptl_crystal_density_diffrn 1.112
_exptl_crystal_description block
_exptl_crystal_F_000 1080
_exptl_crystal_size_max 0.910
_exptl_crystal_size_mid 0.840
_exptl_crystal_size_min 0.150
_refine_diff_density_max 1.137
_refine_diff_density_min -0.792
_refine_diff_density_rms 0.104
_refine_ls_extinction_method none
_refine_ls_goodness_of_fit_ref 1.128
_refine_ls_hydrogen_treatment constr
_refine_ls_matrix_type full
_refine_ls_number_parameters 306
_refine_ls_number_reflns 6022
_refine_ls_number_restraints 0
_refine_ls_restrained_S_all 1.128
_refine_ls_R_factor_all 0.0683
_refine_ls_R_factor_gt 0.0635
_refine_ls_shift/su_max 0.002
_refine_ls_shift/su_mean 0.000
_refine_ls_structure_factor_coef Fsqd
_refine_ls_weighting_details 'w=1/[\s^2^(Fo^2^)+(0.1204P)^2^+0.5835P] where P=(Fo^2^+2Fc^2^)/3'
_refine_ls_weighting_scheme calc
_refine_ls_wR_factor_gt 0.1741
_refine_ls_wR_factor_ref 0.1811
_reflns_Friedel_coverage 0.000
_reflns_number_gt 5359
_reflns_number_total 6022
_reflns_threshold_expression 'I > 2\s(I)'
_cod_data_source_file ja8b05377_si_001.cif
_cod_data_source_block cytis10
_cod_original_cell_volume 2948.2(17)
_cod_original_sg_symbol_H-M 'P 21/n'
_cod_database_code 4132654
_shelx_shelxl_version_number 2014/7
_shelx_space_group_comment
; 
The symmetry employed for this shelxl refinement is uniquely defined 
by the following loop, which should always be used as a source of 
symmetry information in preference to the above space-group names. 
They are only intended as comments. 
;
_shelx_estimated_absorpt_t_min 0.742
_shelx_estimated_absorpt_t_max 0.950

loop_
_space_group_symop_operation_xyz
'x, y, z'
'-x+1/2, y+1/2, -z+1/2'
'-x, -y, -z'
'x-1/2, -y-1/2, z-1/2'

loop_
_atom_site_label
_atom_site_type_symbol
_atom_site_fract_x
_atom_site_fract_y
_atom_site_fract_z
_atom_site_U_iso_or_equiv
_atom_site_adp_type
_atom_site_occupancy
_atom_site_site_symmetry_order
_atom_site_calc_flag
_atom_site_refinement_flags_posn
_atom_site_refinement_flags_adp
Ti1 Ti 0.15891(3) 0.73406(2) 0.88643(2) 0.01584(15) Uani 1 1 d . .
Si1 Si -0.10514(5) 0.65740(4) 0.86820(3) 0.02604(18) Uani 1 1 d . .
N1 N -0.03504(17) 0.75711(11) 0.84925(9) 0.0219(4) Uani 1 1 d . .
N2 N 0.22832(17) 0.83005(11) 0.94730(8) 0.0215(4) Uani 1 1 d . .
N3 N 0.25800(19) 0.74917(12) 0.73535(10) 0.0267(4) Uani 1 1 d . .
C1 C 0.4680(2) 0.79539(19) 0.94206(16) 0.0447(6) Uani 1 1 d . .
H52A H 0.5106 0.7708 0.9056 0.067 Uiso 1 1 calc R U
H52B H 0.4617 0.7491 0.9767 0.067 Uiso 1 1 calc R U
H52C H 0.5208 0.8452 0.9653 0.067 Uiso 1 1 calc R U
C2 C 0.3422(3) 0.90503(15) 0.85955(13) 0.0362(5) Uani 1 1 d . .
H53A H 0.3885 0.8846 0.8232 0.054 Uiso 1 1 calc R U
H53B H 0.3924 0.9536 0.8862 0.054 Uiso 1 1 calc R U
H53C H 0.2535 0.9263 0.8375 0.054 Uiso 1 1 calc R U
C3 C 0.3298(2) 0.82797(14) 0.90900(11) 0.0256(4) Uani 1 1 d . .
C4 C 0.2191(2) 0.74464(13) 0.78702(11) 0.0235(4) Uani 1 1 d . .
C5 C 0.3048(2) 0.75697(16) 0.66967(11) 0.0307(5) Uani 1 1 d . .
C11 C 0.1437(2) 0.61070(13) 0.96339(11) 0.0246(4) Uani 1 1 d . .
C12 C 0.1048(3) 0.61668(16) 1.03363(12) 0.0364(5) Uani 1 1 d . .
H12A H 0.0283 0.6564 1.0302 0.055 Uiso 1 1 calc R U
H12B H 0.1793 0.6402 1.0684 0.055 Uiso 1 1 calc R U
H12C H 0.0814 0.5573 1.0481 0.055 Uiso 1 1 calc R U
C13 C 0.2755(2) 0.60238(13) 0.95473(12) 0.0276(5) Uani 1 1 d . .
C14 C 0.3939(3) 0.59629(18) 1.01464(14) 0.0438(6) Uani 1 1 d . .
H14A H 0.4755 0.6017 0.9964 0.066 Uiso 1 1 calc R U
H14B H 0.3930 0.5388 1.0383 0.066 Uiso 1 1 calc R U
H14C H 0.3900 0.6444 1.0481 0.066 Uiso 1 1 calc R U
C15 C 0.2746(2) 0.58611(13) 0.88252(12) 0.0284(5) Uani 1 1 d . .
C16 C 0.3947(2) 0.56923(17) 0.85146(15) 0.0403(6) Uani 1 1 d . .
H16A H 0.4683 0.6065 0.8753 0.060 Uiso 1 1 calc R U
H16B H 0.3741 0.5838 0.8013 0.060 Uiso 1 1 calc R U
H16C H 0.4199 0.5064 0.8575 0.060 Uiso 1 1 calc R U
C17 C 0.1400(2) 0.58198(12) 0.84690(11) 0.0241(4) Uani 1 1 d . .
C18 C 0.0924(3) 0.56073(16) 0.77015(12) 0.0362(5) Uani 1 1 d . .
H18A H 0.0420 0.6113 0.7466 0.054 Uiso 1 1 calc R U
H18B H 0.0354 0.5079 0.7653 0.054 Uiso 1 1 calc R U
H18C H 0.1690 0.5492 0.7486 0.054 Uiso 1 1 calc R U
C19 C 0.0568(2) 0.59867(12) 0.89607(11) 0.0230(4) Uani 1 1 d . .
C21 C -0.2014(3) 0.6624(2) 0.94048(15) 0.0462(7) Uani 1 1 d . .
H21A H -0.1936 0.6054 0.9654 0.069 Uiso 1 1 calc R U
H21B H -0.2950 0.6744 0.9203 0.069 Uiso 1 1 calc R U
H21C H -0.1659 0.7101 0.9733 0.069 Uiso 1 1 calc R U
C22 C -0.2205(3) 0.59660(19) 0.79599(16) 0.0479(7) Uani 1 1 d . .
H22A H -0.2301 0.5348 0.8102 0.072 Uiso 1 1 calc R U
H22B H -0.1839 0.5976 0.7533 0.072 Uiso 1 1 calc R U
H22C H -0.3074 0.6257 0.7868 0.072 Uiso 1 1 calc R U
C31 C -0.1109(2) 0.83240(15) 0.81085(12) 0.0316(5) Uani 1 1 d . .
C32 C -0.1488(3) 0.8102(2) 0.73225(13) 0.0531(8) Uani 1 1 d . .
H32A H -0.2046 0.8578 0.7076 0.080 Uiso 1 1 calc R U
H32B H -0.1977 0.7539 0.7259 0.080 Uiso 1 1 calc R U
H32C H -0.0681 0.8048 0.7131 0.080 Uiso 1 1 calc R U
C33 C -0.2384(3) 0.8494(2) 0.83755(17) 0.0532(8) Uani 1 1 d . .
H33A H -0.2837 0.9016 0.8138 0.080 Uiso 1 1 calc R U
H33B H -0.2166 0.8601 0.8883 0.080 Uiso 1 1 calc R U
H33C H -0.2965 0.7973 0.8277 0.080 Uiso 1 1 calc R U
C34 C -0.0283(3) 0.91704(17) 0.81896(18) 0.0563(8) Uani 1 1 d . .
H34A H -0.0826 0.9666 0.7965 0.084 Uiso 1 1 calc R U
H34B H 0.0481 0.9090 0.7967 0.084 Uiso 1 1 calc R U
H34C H 0.0028 0.9301 0.8689 0.084 Uiso 1 1 calc R U
C43 C 0.2396(5) 0.8392(3) 0.63248(18) 0.0769(12) Uani 1 1 d . .
H43A H 0.2643 0.8448 0.5866 0.115 Uiso 1 1 calc R U
H43B H 0.2694 0.8920 0.6609 0.115 Uiso 1 1 calc R U
H43C H 0.1430 0.8338 0.6259 0.115 Uiso 1 1 calc R U
C44 C 0.4537(4) 0.7684(3) 0.6878(2) 0.0770(12) Uani 1 1 d . .
H44A H 0.4873 0.7765 0.6446 0.116 Uiso 1 1 calc R U
H44B H 0.4943 0.7154 0.7125 0.116 Uiso 1 1 calc R U
H44C H 0.4759 0.8207 0.7179 0.116 Uiso 1 1 calc R U
C45 C 0.2670(5) 0.6736(3) 0.62715(18) 0.0738(11) Uani 1 1 d . .
H45A H 0.2967 0.6784 0.5826 0.111 Uiso 1 1 calc R U
H45B H 0.1704 0.6663 0.6179 0.111 Uiso 1 1 calc R U
H45C H 0.3092 0.6221 0.6534 0.111 Uiso 1 1 calc R U
C54 C 0.2246(2) 0.88153(15) 1.01142(11) 0.0312(5) Uani 1 1 d . .
C55 C 0.3251(4) 0.8465(3) 1.07433(14) 0.0668(10) Uani 1 1 d . .
H55A H 0.3122 0.8768 1.1170 0.100 Uiso 1 1 calc R U
H55B H 0.4151 0.8579 1.0673 0.100 Uiso 1 1 calc R U
H55C H 0.3124 0.7823 1.0791 0.100 Uiso 1 1 calc R U
C56 C 0.2534(4) 0.98021(18) 0.99976(16) 0.0543(8) Uani 1 1 d . .
H56A H 0.2428 1.0148 1.0410 0.081 Uiso 1 1 calc R U
H56B H 0.1913 1.0022 0.9583 0.081 Uiso 1 1 calc R U
H56C H 0.3445 0.9865 0.9926 0.081 Uiso 1 1 calc R U
C57 C 0.0857(3) 0.87343(19) 1.02644(15) 0.0468(7) Uani 1 1 d . .
H57A H 0.0804 0.9077 1.0686 0.070 Uiso 1 1 calc R U
H57B H 0.0663 0.8107 1.0339 0.070 Uiso 1 1 calc R U
H57C H 0.0209 0.8966 0.9865 0.070 Uiso 1 1 calc R U

loop_
_atom_site_aniso_label
_atom_site_aniso_U_11
_atom_site_aniso_U_22
_atom_site_aniso_U_33
_atom_site_aniso_U_23
_atom_site_aniso_U_13
_atom_site_aniso_U_12
Ti1 0.0197(2) 0.0129(2) 0.0155(2) -0.00019(11) 0.00482(15) 0.00275(11)
Si1 0.0225(3) 0.0278(3) 0.0282(3) -0.0051(2) 0.0059(2) -0.0024(2)
N1 0.0213(8) 0.0228(8) 0.0208(8) -0.0018(6) 0.0024(7) 0.0045(6)
N2 0.0281(9) 0.0181(8) 0.0189(8) -0.0026(6) 0.0066(7) -0.0004(6)
N3 0.0324(10) 0.0261(9) 0.0235(9) -0.0012(7) 0.0103(8) 0.0018(7)
C1 0.0257(11) 0.0424(14) 0.0654(18) -0.0016(13) 0.0076(11) -0.0038(10)
C2 0.0509(14) 0.0275(11) 0.0332(12) -0.0003(9) 0.0159(10) -0.0115(10)
C3 0.0283(10) 0.0230(10) 0.0268(10) -0.0025(8) 0.0086(8) -0.0039(8)
C4 0.0277(11) 0.0208(9) 0.0223(10) -0.0010(8) 0.0060(8) 0.0009(8)
C5 0.0397(13) 0.0365(12) 0.0192(10) -0.0023(8) 0.0134(9) -0.0005(9)
C11 0.0347(11) 0.0153(9) 0.0246(10) 0.0043(7) 0.0079(8) 0.0018(8)
C12 0.0528(14) 0.0339(12) 0.0241(11) 0.0060(9) 0.0120(10) -0.0024(11)
C13 0.0329(11) 0.0159(9) 0.0326(11) 0.0059(8) 0.0033(9) 0.0069(8)
C14 0.0422(14) 0.0370(13) 0.0456(14) 0.0113(11) -0.0063(11) 0.0109(11)
C15 0.0342(11) 0.0154(9) 0.0369(11) 0.0028(8) 0.0100(9) 0.0067(8)
C16 0.0377(13) 0.0334(12) 0.0533(15) 0.0020(11) 0.0173(11) 0.0133(10)
C17 0.0316(10) 0.0121(8) 0.0300(10) -0.0016(7) 0.0095(8) 0.0013(7)
C18 0.0504(14) 0.0279(11) 0.0331(12) -0.0124(9) 0.0149(10) -0.0043(10)
C19 0.0303(10) 0.0139(9) 0.0263(10) -0.0009(7) 0.0089(8) -0.0020(7)
C21 0.0349(13) 0.0574(17) 0.0529(16) 0.0017(13) 0.0248(12) 0.0012(11)
C22 0.0386(14) 0.0439(15) 0.0546(16) -0.0121(12) -0.0062(12) -0.0103(11)
C31 0.0308(11) 0.0316(11) 0.0281(11) -0.0012(9) -0.0042(9) 0.0119(9)
C32 0.0641(18) 0.0598(18) 0.0292(13) 0.0030(12) -0.0048(12) 0.0218(15)
C33 0.0428(15) 0.0563(17) 0.0579(17) -0.0056(14) 0.0042(13) 0.0290(13)
C34 0.0572(17) 0.0275(13) 0.070(2) 0.0152(13) -0.0195(15) 0.0061(12)
C43 0.122(3) 0.071(2) 0.0474(18) 0.0252(17) 0.039(2) 0.034(2)
C44 0.051(2) 0.132(4) 0.055(2) -0.009(2) 0.0259(16) -0.013(2)
C45 0.118(3) 0.067(2) 0.0489(18) -0.0297(16) 0.046(2) -0.029(2)
C54 0.0476(13) 0.0248(11) 0.0215(10) -0.0076(8) 0.0078(9) -0.0015(9)
C55 0.085(2) 0.083(2) 0.0241(13) -0.0109(14) -0.0069(14) 0.0176(19)
C56 0.088(2) 0.0299(13) 0.0500(16) -0.0199(12) 0.0262(15) -0.0165(14)
C57 0.0606(17) 0.0439(15) 0.0440(14) -0.0136(12) 0.0299(13) -0.0010(13)

loop_
_atom_type_symbol
_atom_type_description
_atom_type_scat_dispersion_real
_atom_type_scat_dispersion_imag
_atom_type_scat_source
C C 0.0033 0.0016 'International Tables Vol C Tables 4.2.6.8 and 6.1.1.4'
H H 0.0000 0.0000 'International Tables Vol C Tables 4.2.6.8 and 6.1.1.4'
N N 0.0061 0.0033 'International Tables Vol C Tables 4.2.6.8 and 6.1.1.4'
Si Si 0.0817 0.0704 'International Tables Vol C Tables 4.2.6.8 and 6.1.1.4'
Ti Ti 0.2776 0.4457 'International Tables Vol C Tables 4.2.6.8 and 6.1.1.4'

loop_
_geom_angle_atom_site_label_1
_geom_angle_atom_site_label_2
_geom_angle_atom_site_label_3
_geom_angle
N2 Ti1 N1 108.18(7)
N2 Ti1 C4 111.20(8)
N1 Ti1 C4 96.32(8)
N2 Ti1 C3 38.65(7)
N1 Ti1 C3 130.43(8)
C4 Ti1 C3 76.73(8)
N2 Ti1 C19 137.04(7)
N1 Ti1 C19 75.30(7)
C4 Ti1 C19 110.86(8)
C3 Ti1 C19 153.36(8)
N2 Ti1 C17 155.63(7)
N1 Ti1 C17 92.20(7)
C4 Ti1 C17 78.60(7)
C3 Ti1 C17 132.35(8)
C19 Ti1 C17 35.20(7)
N2 Ti1 C11 105.00(8)
N1 Ti1 C11 99.83(7)
C4 Ti1 C11 133.04(7)
C3 Ti1 C11 120.89(8)
C19 Ti1 C11 35.43(7)
C17 Ti1 C11 57.09(7)
N2 Ti1 C15 124.25(8)
N1 Ti1 C15 125.43(7)
C4 Ti1 C15 79.31(8)
C3 Ti1 C15 101.78(8)
C19 Ti1 C15 56.98(8)
C17 Ti1 C15 33.31(7)
C11 Ti1 C15 55.48(7)
N2 Ti1 C13 100.71(8)
N1 Ti1 C13 130.57(7)
C4 Ti1 C13 109.59(8)
C3 Ti1 C13 96.87(8)
C19 Ti1 C13 56.51(7)
C17 Ti1 C13 55.08(7)
C11 Ti1 C13 32.86(7)
C15 Ti1 C13 32.61(7)
N2 Ti1 Si1 126.68(5)
N1 Ti1 Si1 35.77(5)
C4 Ti1 Si1 110.63(6)
C3 Ti1 Si1 163.00(6)
C19 Ti1 Si1 39.90(5)
C17 Ti1 Si1 64.64(5)
C11 Ti1 Si1 66.01(5)
C15 Ti1 Si1 94.75(6)
C13 Ti1 Si1 94.93(6)
N1 Si1 C19 94.84(9)
N1 Si1 C21 115.47(11)
C19 Si1 C21 112.16(12)
N1 Si1 C22 119.15(12)
C19 Si1 C22 112.22(12)
C21 Si1 C22 103.27(14)
N1 Si1 Ti1 42.66(6)
C19 Si1 Ti1 52.70(6)
C21 Si1 Ti1 121.01(10)
C22 Si1 Ti1 135.72(10)
C31 N1 Si1 124.41(15)
C31 N1 Ti1 133.91(15)
Si1 N1 Ti1 101.57(8)
C3 N2 C54 127.72(18)
C3 N2 Ti1 83.04(11)
C54 N2 Ti1 148.16(15)
C4 N3 C5 178.4(2)
N2 C3 C1 121.2(2)
N2 C3 C2 118.98(19)
C1 C3 C2 108.7(2)
N2 C3 Ti1 58.31(10)
C1 C3 Ti1 120.91(16)
C2 C3 Ti1 121.28(16)
N3 C4 Ti1 176.45(19)
N3 C5 C45 108.6(2)
N3 C5 C44 107.8(2)
C45 C5 C44 111.0(3)
N3 C5 C43 106.9(2)
C45 C5 C43 112.0(3)
C44 C5 C43 110.4(3)
C13 C11 C19 108.42(18)
C13 C11 C12 123.8(2)
C19 C11 C12 127.1(2)
C13 C11 Ti1 78.89(12)
C19 C11 Ti1 68.76(11)
C12 C11 Ti1 125.64(15)
C11 C13 C15 108.72(19)
C11 C13 C14 124.1(2)
C15 C13 C14 126.4(2)
C11 C13 Ti1 68.24(11)
C15 C13 Ti1 73.17(11)
C14 C13 Ti1 132.24(15)
C17 C15 C13 107.37(19)
C17 C15 C16 126.7(2)
C13 C15 C16 125.8(2)
C17 C15 Ti1 68.53(11)
C13 C15 Ti1 74.22(11)
C16 C15 Ti1 126.22(15)
C15 C17 C19 108.91(19)
C15 C17 C18 125.5(2)
C19 C17 C18 125.6(2)
C15 C17 Ti1 78.16(11)
C19 C17 Ti1 68.92(10)
C18 C17 Ti1 120.43(14)
C17 C19 C11 106.55(18)
C17 C19 Si1 120.63(16)
C11 C19 Si1 123.93(15)
C17 C19 Ti1 75.88(11)
C11 C19 Ti1 75.82(11)
Si1 C19 Ti1 87.40(8)
N1 C31 C34 111.03(18)
N1 C31 C33 110.8(2)
C34 C31 C33 109.0(2)
N1 C31 C32 109.65(19)
C34 C31 C32 108.0(2)
C33 C31 C32 108.2(2)
N2 C54 C57 107.92(19)
N2 C54 C55 111.6(2)
C57 C54 C55 109.2(2)
N2 C54 C56 109.98(19)
C57 C54 C56 108.8(2)
C55 C54 C56 109.3(3)

loop_
_geom_bond_atom_site_label_1
_geom_bond_atom_site_label_2
_geom_bond_distance
Ti1 N2 1.9105(17)
Ti1 N1 2.0110(18)
Ti1 C4 2.154(2)
Ti1 C3 2.229(2)
Ti1 C19 2.315(2)
Ti1 C17 2.406(2)
Ti1 C11 2.408(2)
Ti1 C15 2.531(2)
Ti1 C13 2.544(2)
Ti1 Si1 2.9074(11)
Si1 N1 1.7348(19)
Si1 C19 1.867(2)
Si1 C21 1.880(3)
Si1 C22 1.882(3)
N1 C31 1.487(3)
N2 C3 1.402(3)
N2 C54 1.475(3)
N3 C4 1.158(3)
N3 C5 1.459(3)
C1 C3 1.518(3)
C2 C3 1.527(3)
C5 C45 1.508(4)
C5 C44 1.512(4)
C5 C43 1.517(4)
C11 C13 1.407(3)
C11 C19 1.440(3)
C11 C12 1.503(3)
C13 C15 1.425(3)
C13 C14 1.508(3)
C15 C17 1.420(3)
C15 C16 1.504(3)
C17 C19 1.430(3)
C17 C18 1.508(3)
C31 C34 1.520(4)
C31 C33 1.528(4)
C31 C32 1.536(3)
C54 C57 1.522(4)
C54 C55 1.527(4)
C54 C56 1.538(3)

loop_
_geom_torsion_atom_site_label_1
_geom_torsion_atom_site_label_2
_geom_torsion_atom_site_label_3
_geom_torsion_atom_site_label_4
_geom_torsion
C19 Si1 N1 C31 168.25(17)
C21 Si1 N1 C31 -74.4(2)
C22 Si1 N1 C31 49.4(2)
Ti1 Si1 N1 C31 176.6(2)
C19 Si1 N1 Ti1 -8.38(9)
C21 Si1 N1 Ti1 108.98(12)
C22 Si1 N1 Ti1 -127.19(12)
C54 N2 C3 C1 61.5(3)
Ti1 N2 C3 C1 -109.4(2)
C54 N2 C3 C2 -78.2(3)
Ti1 N2 C3 C2 110.83(18)
C54 N2 C3 Ti1 170.9(2)
C19 C11 C13 C15 0.6(2)
C12 C11 C13 C15 172.00(19)
Ti1 C11 C13 C15 -62.33(15)
C19 C11 C13 C14 -169.89(19)
C12 C11 C13 C14 1.5(3)
Ti1 C11 C13 C14 127.1(2)
C19 C11 C13 Ti1 62.96(13)
C12 C11 C13 Ti1 -125.7(2)
C11 C13 C15 C17 -1.6(2)
C14 C13 C15 C17 168.6(2)
Ti1 C13 C15 C17 -60.87(13)
C11 C13 C15 C16 -177.2(2)
C14 C13 C15 C16 -6.9(4)
Ti1 C13 C15 C16 123.6(2)
C11 C13 C15 Ti1 59.24(14)
C14 C13 C15 Ti1 -130.5(2)
C13 C15 C17 C19 2.0(2)
C16 C15 C17 C19 177.5(2)
Ti1 C15 C17 C19 -62.59(13)
C13 C15 C17 C18 -176.33(19)
C16 C15 C17 C18 -0.8(3)
Ti1 C15 C17 C18 119.1(2)
C13 C15 C17 Ti1 64.59(14)
C16 C15 C17 Ti1 -119.9(2)
C15 C17 C19 C11 -1.6(2)
C18 C17 C19 C11 176.72(19)
Ti1 C17 C19 C11 -70.22(13)
C15 C17 C19 Si1 146.89(15)
C18 C17 C19 Si1 -34.8(3)
Ti1 C17 C19 Si1 78.27(13)
C15 C17 C19 Ti1 68.62(14)
C18 C17 C19 Ti1 -113.1(2)
C13 C11 C19 C17 0.6(2)
C12 C11 C19 C17 -170.4(2)
Ti1 C11 C19 C17 70.27(13)
C13 C11 C19 Si1 -146.60(15)
C12 C11 C19 Si1 42.4(3)
Ti1 C11 C19 Si1 -76.92(14)
C13 C11 C19 Ti1 -69.68(14)
C12 C11 C19 Ti1 119.3(2)
N1 Si1 C19 C17 -64.77(17)
C21 Si1 C19 C17 175.20(17)
C22 Si1 C19 C17 59.5(2)
Ti1 Si1 C19 C17 -71.90(15)
N1 Si1 C19 C11 78.10(18)
C21 Si1 C19 C11 -41.9(2)
C22 Si1 C19 C11 -157.66(18)
Ti1 Si1 C19 C11 70.97(16)
N1 Si1 C19 Ti1 7.13(8)
C21 Si1 C19 Ti1 -112.90(11)
C22 Si1 C19 Ti1 131.38(12)
Si1 N1 C31 C34 165.56(19)
Ti1 N1 C31 C34 -19.0(3)
Si1 N1 C31 C33 44.2(3)
Ti1 N1 C31 C33 -140.36(19)
Si1 N1 C31 C32 -75.2(3)
Ti1 N1 C31 C32 100.2(2)
C3 N2 C54 C57 171.0(2)
Ti1 N2 C54 C57 -26.2(4)
C3 N2 C54 C55 -69.0(3)
Ti1 N2 C54 C55 93.7(3)
C3 N2 C54 C56 52.5(3)
Ti1 N2 C54 C56 -144.8(2)
